data_7128655
loop_
_publ_author_name
'Priebbenow, Daniel L.'
'Hua, Carol'

_publ_section_title
;
 Acyl silane directed Cp*Rh(III)-catalysed alkylation/annulation
 reactions.
;
_journal_issue 64
_journal_name_full 'Chemical communications (Cambridge, England)'
_journal_page_first 7938
_journal_page_last 7941
_journal_paper_doi 10.1039/d1cc03051e
_journal_volume 57
_journal_year 2021
_chemical_formula_moiety 'C14 H18 O2 Si'
_chemical_formula_sum 'C14 H18 O2 Si'
_chemical_formula_weight 246.37
_space_group_crystal_system monoclinic
_space_group_IT_number 14
_space_group_name_Hall '-P 2yn'
_space_group_name_H-M_alt 'P 1 21/n 1'
_atom_sites_solution_hydrogens geom
_atom_sites_solution_primary dual
_audit_creation_date 2021-02-22
_audit_creation_method
;
Olex2 1.2
(compiled 2018.05.29 svn.r3508 for OlexSys, GUI svn.r5506)
;
_audit_update_record
;
2021-04-26 deposited with the CCDC.	2021-07-13 downloaded from the CCDC.
;
_cell_angle_alpha 90
_cell_angle_beta 91.67(3)
_cell_angle_gamma 90
_cell_formula_units_Z 4
_cell_length_a 6.9100(14)
_cell_length_b 16.060(3)
_cell_length_c 12.250(3)
_cell_measurement_temperature 293(2)
_cell_volume 1358.9(5)
_computing_molecular_graphics 'Olex2 (Dolomanov et al., 2009)'
_computing_publication_material 'Olex2 (Dolomanov et al., 2009)'
_computing_structure_refinement 'ShelXL (Sheldrick, 2015)'
_computing_structure_solution 'ShelXT (Sheldrick, 2015)'
_diffrn_ambient_temperature 293(2)
_diffrn_measured_fraction_theta_full 1.000
_diffrn_measured_fraction_theta_max 0.888
_diffrn_measurement_device_type 'Bruker APEX-II CCD'
_diffrn_measurement_method '\w scans'
_diffrn_radiation_monochromator graphite
_diffrn_radiation_type MoK\a
_diffrn_radiation_wavelength 0.71073
_diffrn_reflns_av_R_equivalents 0.0559
_diffrn_reflns_av_unetI/netI 0.0279
_diffrn_reflns_Laue_measured_fraction_full 1.000
_diffrn_reflns_Laue_measured_fraction_max 0.888
_diffrn_reflns_limit_h_max 9
_diffrn_reflns_limit_h_min -8
_diffrn_reflns_limit_k_max 21
_diffrn_reflns_limit_k_min -19
_diffrn_reflns_limit_l_max 15
_diffrn_reflns_limit_l_min -16
_diffrn_reflns_number 31600
_diffrn_reflns_point_group_measured_fraction_full 1.000
_diffrn_reflns_point_group_measured_fraction_max 0.888
_diffrn_reflns_theta_full 25.242
_diffrn_reflns_theta_max 28.701
_diffrn_reflns_theta_min 1.663
_diffrn_standards_number 0
_exptl_absorpt_coefficient_mu 0.161
_exptl_absorpt_correction_type none
_exptl_crystal_density_diffrn 1.204
_exptl_crystal_F_000 528
_refine_diff_density_max 1.094
_refine_diff_density_min -0.893
_refine_diff_density_rms 0.149
_refine_ls_extinction_method none
_refine_ls_goodness_of_fit_ref 1.603
_refine_ls_hydrogen_treatment constr
_refine_ls_matrix_type full
_refine_ls_number_parameters 159
_refine_ls_number_reflns 3127
_refine_ls_number_restraints 0
_refine_ls_restrained_S_all 1.603
_refine_ls_R_factor_all 0.1550
_refine_ls_R_factor_gt 0.1174
_refine_ls_shift/su_max 0.000
_refine_ls_shift/su_mean 0.000
_refine_ls_structure_factor_coef Fsqd
_refine_ls_weighting_details 'w=1/[\s^2^(Fo^2^)+(0.2000P)^2^] where P=(Fo^2^+2Fc^2^)/3'
_refine_ls_weighting_scheme calc
_refine_ls_wR_factor_gt 0.3122
_refine_ls_wR_factor_ref 0.3947
_reflns_Friedel_coverage 0.000
_reflns_number_gt 2173
_reflns_number_total 3127
_reflns_threshold_expression 'I > 2\s(I)'
_cod_data_source_file d1cc03051e2.cif
_cod_data_source_block dp-200a
_cod_depositor_comments 'Adding full bibliography for 7128655--7128656.cif.'
_cod_database_code 7128655
_shelx_shelxl_version_number 2018/3
_shelx_space_group_comment
;
The symmetry employed for this shelxl refinement is uniquely defined
by the following loop, which should always be used as a source of
symmetry information in preference to the above space-group names.
They are only intended as comments.
;
_olex2_refinement_description
;
1. Twinned data refinement
 Scales: 1.0015(6)
 -0.0015(6)
2. Fixed Uiso
 At 1.2 times of:
  All C(H) groups, All C(H,H) groups
 At 1.5 times of:
  All C(H,H,H) groups
3.a Secondary CH2 refined with riding coordinates:
 C5(H5A,H5B)
3.b Aromatic/amide H refined with riding coordinates:
 C6(H6), C11(H11), C9(H9), C8(H8)
3.c Idealised Me refined as rotating group:
 C10(H10A,H10B,H10C), C14(H14A,H14B,H14C), C13(H13A,H13B,H13C), C12(H12A,H12B,
 H12C)
;
_olex2_submission_special_instructions 'No special instructions were received'

loop_
_space_group_symop_operation_xyz
'x, y, z'
'-x+1/2, y+1/2, -z+1/2'
'-x, -y, -z'
'x-1/2, -y-1/2, z-1/2'

loop_
_atom_site_label
_atom_site_type_symbol
_atom_site_fract_x
_atom_site_fract_y
_atom_site_fract_z
_atom_site_U_iso_or_equiv
_atom_site_adp_type
_atom_site_occupancy
_atom_site_site_symmetry_order
_atom_site_calc_flag
_atom_site_refinement_flags_posn
_atom_site_refinement_flags_adp
_atom_site_refinement_flags_occupancy
_atom_site_disorder_assembly
_atom_site_disorder_group
Si1 Si 0.71643(16) 0.26770(7) 0.62124(9) 0.0531(5) Uani 1 1 d . . . . .
O2 O 0.7531(4) 0.56142(17) 0.1997(2) 0.0564(8) Uani 1 1 d . . . . .
O1 O 0.7599(5) 0.5135(2) 0.8343(2) 0.0640(9) Uani 1 1 d . . . . .
C4 C 0.7511(5) 0.5039(2) 0.4831(3) 0.0490(9) Uani 1 1 d . . . . .
C3 C 0.7418(5) 0.4158(2) 0.4789(3) 0.0490(9) Uani 1 1 d . . . . .
C1 C 0.7467(6) 0.4497(3) 0.6603(3) 0.0506(9) Uani 1 1 d . . . . .
C6 C 0.7563(5) 0.5501(3) 0.3894(3) 0.0500(9) Uani 1 1 d . . . . .
H6 H 0.762664 0.607899 0.393131 0.060 Uiso 1 1 calc R . . . .
C7 C 0.7520(6) 0.5102(3) 0.2885(3) 0.0505(9) Uani 1 1 d . . . . .
C5 C 0.7567(6) 0.5314(2) 0.5999(3) 0.0514(10) Uani 1 1 d . . . . .
H5A H 0.647027 0.566716 0.615599 0.062 Uiso 1 1 calc R . . . .
H5B H 0.875602 0.561045 0.618157 0.062 Uiso 1 1 calc R . . . .
C2 C 0.7360(5) 0.3823(2) 0.5920(3) 0.0499(9) Uani 1 1 d . . . . .
C11 C 0.7508(6) 0.4498(3) 0.7797(3) 0.0568(10) Uani 1 1 d . . . . .
H11 H 0.746335 0.398923 0.815799 0.068 Uiso 1 1 calc R . . . .
C9 C 0.7415(6) 0.3762(3) 0.3788(3) 0.0528(10) Uani 1 1 d . . . . .
H9 H 0.737937 0.318397 0.375324 0.063 Uiso 1 1 calc R . . . .
C8 C 0.7466(6) 0.4228(3) 0.2828(3) 0.0503(9) Uani 1 1 d . . . . .
H8 H 0.746309 0.396213 0.215325 0.060 Uiso 1 1 calc R . . . .
C10 C 0.7469(7) 0.5233(3) 0.0938(3) 0.0603(11) Uani 1 1 d . . . . .
H10A H 0.747896 0.565670 0.038594 0.090 Uiso 1 1 calc GR . . . .
H10B H 0.630851 0.490730 0.085348 0.090 Uiso 1 1 calc GR . . . .
H10C H 0.857676 0.487841 0.086597 0.090 Uiso 1 1 calc GR . . . .
C14 C 0.5216(7) 0.2224(3) 0.5304(4) 0.0611(11) Uani 1 1 d . . . . .
H14A H 0.410301 0.258157 0.529937 0.092 Uiso 1 1 calc GR . . . .
H14B H 0.486600 0.168373 0.557094 0.092 Uiso 1 1 calc GR . . . .
H14C H 0.567776 0.217265 0.457562 0.092 Uiso 1 1 calc GR . . . .
C13 C 0.9543(7) 0.2192(3) 0.5926(4) 0.0659(12) Uani 1 1 d . . . . .
H13A H 0.984119 0.228161 0.517421 0.099 Uiso 1 1 calc GR . . . .
H13B H 0.948238 0.160473 0.606792 0.099 Uiso 1 1 calc GR . . . .
H13C H 1.053225 0.243898 0.638695 0.099 Uiso 1 1 calc GR . . . .
C12 C 0.6481(9) 0.2445(3) 0.7646(4) 0.0745(14) Uani 1 1 d . . . . .
H12A H 0.753591 0.258756 0.813779 0.112 Uiso 1 1 calc GR . . . .
H12B H 0.619553 0.186203 0.771354 0.112 Uiso 1 1 calc GR . . . .
H12C H 0.535921 0.276456 0.782355 0.112 Uiso 1 1 calc GR . . . .

loop_
_atom_site_aniso_label
_atom_site_aniso_U_11
_atom_site_aniso_U_22
_atom_site_aniso_U_33
_atom_site_aniso_U_23
_atom_site_aniso_U_13
_atom_site_aniso_U_12
Si1 0.0659(9) 0.0438(8) 0.0498(8) 0.0053(4) 0.0036(5) -0.0016(4)
O2 0.083(2) 0.0434(16) 0.0432(15) 0.0025(11) 0.0056(13) 0.0008(12)
O1 0.086(2) 0.064(2) 0.0424(16) -0.0061(13) 0.0044(14) 0.0017(15)
C4 0.057(2) 0.042(2) 0.048(2) -0.0037(15) 0.0079(15) -0.0022(15)
C3 0.061(2) 0.0400(19) 0.047(2) 0.0013(14) 0.0103(16) 0.0025(14)
C1 0.061(2) 0.052(2) 0.039(2) -0.0014(15) 0.0052(15) 0.0015(16)
C6 0.063(2) 0.0401(19) 0.047(2) -0.0010(14) 0.0067(16) 0.0009(15)
C7 0.065(2) 0.045(2) 0.043(2) 0.0034(15) 0.0070(16) -0.0022(16)
C5 0.064(2) 0.046(2) 0.045(2) -0.0037(15) 0.0079(17) 0.0021(16)
C2 0.059(2) 0.0444(19) 0.0463(19) 0.0029(15) 0.0080(15) 0.0038(15)
C11 0.071(3) 0.053(2) 0.046(2) -0.0009(17) 0.0035(18) -0.0004(18)
C9 0.063(2) 0.042(2) 0.054(2) -0.0016(15) 0.0083(17) 0.0006(15)
C8 0.065(2) 0.044(2) 0.0420(19) -0.0008(14) 0.0070(16) -0.0012(15)
C10 0.082(3) 0.057(2) 0.042(2) 0.0009(17) 0.0060(18) -0.002(2)
C14 0.071(3) 0.050(2) 0.062(3) 0.0014(17) 0.003(2) -0.0056(18)
C13 0.072(3) 0.044(2) 0.081(3) 0.005(2) 0.001(2) 0.0046(18)
C12 0.108(4) 0.060(3) 0.055(3) 0.009(2) 0.001(2) -0.017(2)

loop_
_atom_type_symbol
_atom_type_description
_atom_type_scat_dispersion_real
_atom_type_scat_dispersion_imag
_atom_type_scat_source
C C 0.0033 0.0016 'International Tables Vol C Tables 4.2.6.8 and 6.1.1.4'
H H 0.0000 0.0000 'International Tables Vol C Tables 4.2.6.8 and 6.1.1.4'
O O 0.0106 0.0060 'International Tables Vol C Tables 4.2.6.8 and 6.1.1.4'
Si Si 0.0817 0.0704 'International Tables Vol C Tables 4.2.6.8 and 6.1.1.4'

loop_
_geom_angle_atom_site_label_1
_geom_angle_atom_site_label_2
_geom_angle_atom_site_label_3
_geom_angle
_geom_angle_site_symmetry_1
_geom_angle_site_symmetry_3
_geom_angle_publ_flag
C14 Si1 C2 108.80(19) . . ?
C14 Si1 C12 106.5(2) . . ?
C13 Si1 C2 107.75(19) . . ?
C13 Si1 C14 110.4(2) . . ?
C13 Si1 C12 110.0(3) . . ?
C12 Si1 C2 113.3(2) . . ?
C7 O2 C10 117.6(3) . . ?
C3 C4 C5 109.2(3) . . ?
C6 C4 C3 120.9(3) . . ?
C6 C4 C5 129.8(3) . . ?
C4 C3 C2 109.3(3) . . ?
C9 C3 C4 119.3(3) . . ?
C9 C3 C2 131.4(4) . . ?
C2 C1 C5 113.0(3) . . ?
C2 C1 C11 127.6(4) . . ?
C11 C1 C5 119.4(4) . . ?
C4 C6 C7 119.6(4) . . ?
O2 C7 C6 115.4(3) . . ?
O2 C7 C8 124.2(3) . . ?
C6 C7 C8 120.3(3) . . ?
C4 C5 C1 102.2(3) . . ?
C3 C2 Si1 122.4(3) . . ?
C1 C2 Si1 131.4(3) . . ?
C1 C2 C3 106.3(3) . . ?
O1 C11 C1 123.1(4) . . ?
C3 C9 C8 120.2(4) . . ?
C9 C8 C7 119.6(3) . . ?

loop_
_geom_bond_atom_site_label_1
_geom_bond_atom_site_label_2
_geom_bond_distance
_geom_bond_site_symmetry_2
_geom_bond_publ_flag
Si1 C2 1.880(4) . ?
Si1 C14 1.869(5) . ?
Si1 C13 1.862(5) . ?
Si1 C12 1.870(5) . ?
O2 C7 1.365(4) . ?
O2 C10 1.434(5) . ?
O1 C11 1.224(5) . ?
C4 C3 1.417(5) . ?
C4 C6 1.368(5) . ?
C4 C5 1.497(5) . ?
C3 C2 1.487(5) . ?
C3 C9 1.381(5) . ?
C1 C5 1.508(5) . ?
C1 C2 1.370(6) . ?
C1 C11 1.462(5) . ?
C6 C7 1.392(5) . ?
C7 C8 1.405(6) . ?
C9 C8 1.395(5) . ?

loop_
_twin_individual_id
_twin_individual_mass_fraction_refined
1 1.0015(6)
2 -0.0015(6)
